data_7247832
loop_
_publ_author_name
'Ragupathi, Ayyakkannu'
'Charpe, Vaibhav Pramod'
'Hwu, Jih Ru'
'Hwang, Kuo Chu'

_publ_section_title
;
 Oxidative destruction of chlorinated persistent organic pollutants by
 hydroxyl radicals via ozone and UV light irradiation
;
_journal_issue 23
_journal_name_full 'Green Chemistry'
_journal_page_first 9695
_journal_page_last 9704
_journal_paper_doi 10.1039/D3GC02365F
_journal_volume 25
_journal_year 2023
_chemical_formula_sum 'C4 H9 O11'
_chemical_formula_weight 233.11
_space_group_crystal_system triclinic
_space_group_IT_number 2
_space_group_name_Hall '-P 1'
_space_group_name_H-M_alt 'P -1'
_atom_sites_solution_hydrogens difmap
_audit_creation_method SHELXL-2014/6
_audit_update_record
;
2023-09-14 deposited with the CCDC.	2023-10-02 downloaded from the CCDC.
;
_cell_angle_alpha 94.218(2)
_cell_angle_beta 100.280(2)
_cell_angle_gamma 97.907(2)
_cell_formula_units_Z 2
_cell_length_a 6.3450(6)
_cell_length_b 7.2323(7)
_cell_length_c 10.5606(10)
_cell_measurement_reflns_used 3406
_cell_measurement_temperature 100(2)
_cell_measurement_theta_max 26.3473
_cell_measurement_theta_min 2.8580
_cell_volume 469.90(8)
_computing_cell_refinement 'SAINT V8.34A (Bruker AXS Inc., 2013)'
_computing_data_collection 'APEX2 (Bruker AXS, 2010)'
_computing_data_reduction 'SAINT V8.34A (Bruker AXS Inc., 2013)'
_computing_molecular_graphics 'SHELXTL (Sheldrick, 2008)'
_computing_publication_material SHELXTL
_computing_structure_refinement 'SHELXL-2014/6 (Sheldrick, 2014)'
_diffrn_ambient_temperature 100(2)
_diffrn_detector_area_resol_mean 8.3333
_diffrn_measured_fraction_theta_full 0.993
_diffrn_measured_fraction_theta_max 0.992
_diffrn_measurement_device_type 'Bruker APEX-II CCD'
_diffrn_measurement_method '\f and \w scans'
_diffrn_radiation_type MoK\a
_diffrn_radiation_wavelength 0.71073
_diffrn_reflns_av_R_equivalents 0.0185
_diffrn_reflns_av_unetI/netI 0.0172
_diffrn_reflns_Laue_measured_fraction_full 0.993
_diffrn_reflns_Laue_measured_fraction_max 0.992
_diffrn_reflns_limit_h_max 7
_diffrn_reflns_limit_h_min -7
_diffrn_reflns_limit_k_max 8
_diffrn_reflns_limit_k_min -9
_diffrn_reflns_limit_l_max 13
_diffrn_reflns_limit_l_min -13
_diffrn_reflns_number 7231
_diffrn_reflns_point_group_measured_fraction_full 0.993
_diffrn_reflns_point_group_measured_fraction_max 0.992
_diffrn_reflns_theta_full 25.242
_diffrn_reflns_theta_max 26.407
_diffrn_reflns_theta_min 1.970
_exptl_absorpt_coefficient_mu 0.174
_exptl_absorpt_correction_T_max 0.9485
_exptl_absorpt_correction_T_min 0.8899
_exptl_absorpt_correction_type multi-scan
_exptl_absorpt_process_details 'SADABS V2014/4 (Bruker AXS Inc.)'
_exptl_crystal_colour colorless
_exptl_crystal_density_diffrn 1.648
_exptl_crystal_density_meas ?
_exptl_crystal_density_method 'not measured'
_exptl_crystal_description tabullar
_exptl_crystal_F_000 242
_exptl_crystal_size_max 0.28
_exptl_crystal_size_mid 0.25
_exptl_crystal_size_min 0.08
_refine_diff_density_max 0.543
_refine_diff_density_min -0.423
_refine_diff_density_rms 0.056
_refine_ls_extinction_method none
_refine_ls_goodness_of_fit_ref 1.055
_refine_ls_hydrogen_treatment noref
_refine_ls_matrix_type full
_refine_ls_number_parameters 136
_refine_ls_number_reflns 1906
_refine_ls_number_restraints 0
_refine_ls_restrained_S_all 1.055
_refine_ls_R_factor_all 0.0535
_refine_ls_R_factor_gt 0.0461
_refine_ls_shift/su_max 0.000
_refine_ls_shift/su_mean 0.000
_refine_ls_structure_factor_coef Fsqd
_refine_ls_weighting_details 'w=1/[\s^2^(Fo^2^)+(0.0587P)^2^+0.4316P] where P=(Fo^2^+2Fc^2^)/3'
_refine_ls_weighting_scheme calc
_refine_ls_wR_factor_gt 0.1211
_refine_ls_wR_factor_ref 0.1274
_reflns_Friedel_coverage 0.000
_reflns_number_gt 1635
_reflns_number_total 1906
_reflns_threshold_expression 'I > 2\s(I)'
_cod_data_source_file d3gc02365f2.cif
_cod_data_source_block mo_150605_0m_a
_cod_depositor_comments
;
The following automatic conversions were performed:

data item '_exptl_crystal_density_meas' value 'not measured' was
changed to '?' -- the value is perceived as not measured.

Automatic conversion script
Id: cif_fix_values 8170 2020-07-09 18:12:32Z antanas 
;
_cod_database_code 7247832
_shelx_space_group_comment
;
The symmetry employed for this shelxl refinement is uniquely defined
by the following loop, which should always be used as a source of
symmetry information in preference to the above space-group names.
They are only intended as comments.
;
_shelxl_version_number 2014/6

loop_
_space_group_symop_operation_xyz
'x, y, z'
'-x, -y, -z'

loop_
_atom_site_label
_atom_site_type_symbol
_atom_site_fract_x
_atom_site_fract_y
_atom_site_fract_z
_atom_site_U_iso_or_equiv
_atom_site_adp_type
_atom_site_occupancy
_atom_site_site_symmetry_order
_atom_site_calc_flag
_atom_site_refinement_flags_posn
_atom_site_refinement_flags_adp
_atom_site_refinement_flags_occupancy
_atom_site_disorder_assembly
_atom_site_disorder_group
C1 C 0.7555(3) 0.3239(3) 0.57805(18) 0.0241(4) Uani 1 1 d . . . . .
C2 C 0.7250(3) 0.4363(3) 0.45800(18) 0.0242(4) Uani 1 1 d . . . . .
C3 C 0.5813(3) 1.0093(3) 0.06424(18) 0.0247(4) Uani 1 1 d . . . . .
C4 C 0.4934(3) 0.4525(3) 0.06296(17) 0.0235(4) Uani 1 1 d . . . . .
O1 O 0.7267(3) 0.1539(2) 0.56763(14) 0.0350(4) Uani 1 1 d . . . . .
O2 O 0.8158(3) 0.4302(2) 0.68618(13) 0.0391(4) Uani 1 1 d . . . . .
O3 O 0.7620(3) 0.6091(2) 0.47750(14) 0.0364(4) Uani 1 1 d . . . . .
O4 O 0.6668(3) 0.3377(2) 0.35143(13) 0.0354(4) Uani 1 1 d . . . . .
O5 O 0.5017(2) 0.9231(2) 0.15192(14) 0.0337(4) Uani 1 1 d . . . . .
O6 O 0.7617(2) 1.0977(2) 0.07612(14) 0.0337(4) Uani 1 1 d . . . . .
O7 O 0.3385(2) 0.3351(2) 0.06798(13) 0.0317(4) Uani 1 1 d . . . . .
O8 O 0.6577(3) 0.5100(2) 0.15362(14) 0.0351(4) Uani 1 1 d . . . . .
O9 O 0.9439(3) 0.2540(3) 0.87447(16) 0.0443(5) Uani 1 1 d . . . . .
O10 O 0.8421(3) 0.8450(2) 0.72444(16) 0.0437(4) Uani 1 1 d . . . . .
O11 O 0.7678(3) 0.9289(2) 0.35441(13) 0.0319(4) Uani 1 1 d . . . . .
H8 H 0.7719 0.8416 0.3820 0.050 Uiso 1 1 d . . . . .
H9 H 0.7507 1.0096 0.4171 0.050 Uiso 1 1 d . . . . .
H4 H 0.8750 0.1972 0.9245 0.050 Uiso 1 1 d . . . . .
H6 H 0.7494 0.7879 0.7813 0.050 Uiso 1 1 d . . . . .
H5 H 1.0785 0.2885 0.9189 0.050 Uiso 1 1 d . . . . .
H7 H 0.8279 0.7500 0.6445 0.050 Uiso 1 1 d . . . . .
H2 H 0.6024 0.9325 0.2326 0.050 Uiso 1 1 d . . . . .
H1 H 0.8580 0.3560 0.7522 0.050 Uiso 1 1 d . . . . .
H3 H 0.6543 0.4435 0.2210 0.050 Uiso 1 1 d . . . . .

loop_
_atom_site_aniso_label
_atom_site_aniso_U_11
_atom_site_aniso_U_22
_atom_site_aniso_U_33
_atom_site_aniso_U_23
_atom_site_aniso_U_13
_atom_site_aniso_U_12
C1 0.0285(10) 0.0238(10) 0.0200(9) 0.0055(7) 0.0031(7) 0.0041(7)
C2 0.0273(10) 0.0244(10) 0.0211(9) 0.0069(7) 0.0029(7) 0.0048(7)
C3 0.0274(10) 0.0242(9) 0.0217(10) 0.0038(7) 0.0012(8) 0.0052(8)
C4 0.0308(10) 0.0202(9) 0.0189(9) 0.0040(7) 0.0033(7) 0.0033(7)
O1 0.0560(10) 0.0218(8) 0.0247(7) 0.0066(6) 0.0021(7) 0.0026(6)
O2 0.0700(12) 0.0259(8) 0.0184(7) 0.0042(6) 0.0001(7) 0.0071(7)
O3 0.0621(11) 0.0216(8) 0.0240(7) 0.0065(6) 0.0035(7) 0.0051(7)
O4 0.0552(10) 0.0280(8) 0.0185(7) 0.0043(6) -0.0018(6) 0.0007(7)
O5 0.0312(8) 0.0443(9) 0.0231(7) 0.0123(6) 0.0002(6) -0.0008(6)
O6 0.0279(8) 0.0411(9) 0.0275(7) 0.0093(6) -0.0022(6) -0.0036(6)
O7 0.0339(8) 0.0344(8) 0.0241(7) 0.0100(6) 0.0036(6) -0.0053(6)
O8 0.0409(9) 0.0348(8) 0.0226(7) 0.0118(6) -0.0054(6) -0.0081(7)
O9 0.0334(9) 0.0620(11) 0.0323(8) 0.0233(8) -0.0028(6) -0.0085(8)
O10 0.0524(10) 0.0395(9) 0.0381(9) 0.0063(7) 0.0092(8) 0.0009(8)
O11 0.0432(9) 0.0300(8) 0.0227(7) 0.0079(6) 0.0031(6) 0.0076(6)

loop_
_atom_type_symbol
_atom_type_description
_atom_type_scat_dispersion_real
_atom_type_scat_dispersion_imag
_atom_type_scat_source
C C 0.0033 0.0016 'International Tables Vol C Tables 4.2.6.8 and 6.1.1.4'
H H 0.0000 0.0000 'International Tables Vol C Tables 4.2.6.8 and 6.1.1.4'
O O 0.0106 0.0060 'International Tables Vol C Tables 4.2.6.8 and 6.1.1.4'

loop_
_geom_angle_atom_site_label_1
_geom_angle_atom_site_label_2
_geom_angle_atom_site_label_3
_geom_angle
_geom_angle_site_symmetry_1
_geom_angle_site_symmetry_3
_geom_angle_publ_flag
O1 C1 O2 125.14(17) . . ?
O1 C1 C2 121.75(17) . . ?
O2 C1 C2 113.11(16) . . ?
O3 C2 O4 127.77(18) . . ?
O3 C2 C1 117.35(17) . . ?
O4 C2 C1 114.87(17) . . ?
O6 C3 O5 126.62(18) . . ?
O6 C3 C3 121.0(2) . 2_675 ?
O5 C3 C3 112.3(2) . 2_675 ?
O7 C4 O8 126.66(17) . . ?
O7 C4 C4 120.3(2) . 2_665 ?
O8 C4 C4 113.1(2) . 2_665 ?
C1 O2 H1 108.8 . . ?
C3 O5 H2 113.2 . . ?
C4 O8 H3 111.2 . . ?
H4 O9 H5 105.9 . . ?
H6 O10 H7 107.5 . . ?
H8 O11 H9 105.5 . . ?

loop_
_geom_bond_atom_site_label_1
_geom_bond_atom_site_label_2
_geom_bond_distance
_geom_bond_site_symmetry_2
_geom_bond_publ_flag
C1 O1 1.211(2) . ?
C1 O2 1.294(2) . ?
C1 C2 1.553(3) . ?
C2 O3 1.234(2) . ?
C2 O4 1.254(2) . ?
C3 O6 1.213(2) . ?
C3 O5 1.291(2) . ?
C3 C3 1.536(4) 2_675 ?
C4 O7 1.219(2) . ?
C4 O8 1.281(2) . ?
C4 C4 1.551(4) 2_665 ?
O2 H1 0.9346 . ?
O5 H2 0.9612 . ?
O8 H3 0.8895 . ?
O9 H4 0.8391 . ?
O9 H5 0.8904 . ?
O10 H6 0.9863 . ?
O10 H7 1.0311 . ?
O11 H8 0.7166 . ?
O11 H9 0.8812 . ?
